data_2013868
loop_
_publ_author_name
'Thamotharan, S.'
'Parthasarathi, V.'
'Gupta, Ranju'
'Jindal, D. P.'
'Linden, Anthony'

_publ_section_title
;16-Cyano-13\a-(5-methyl-1,3,4-oxadiazol-2-yl)-13,16-seco-17-norandrost-5-en-3\b-yl
 acetate
;
_journal_issue 2
_journal_name_full 'Acta Crystallographica Section C'
_journal_page_first o161
_journal_page_last o162
_journal_paper_doi 10.1107/S0108270103028452
_journal_volume 60
_journal_year 2004
_chemical_formula_iupac 'C23 H31 N3 O3'
_chemical_formula_moiety 'C23 H31 N3 O3'
_chemical_formula_sum 'C23 H31 N3 O3'
_chemical_formula_weight 397.51
_chemical_melting_point 501
_chemical_name_systematic
;
16-Cyano-3\a-(5-methyl-1,3,4-oxadiazol-2-yl)-13,16-seco-17-norandrost-
5-en-3\b-yl acetate
;
_space_group_IT_number 4
_symmetry_cell_setting monoclinic
_symmetry_space_group_name_Hall 'P 2yb'
_symmetry_space_group_name_H-M 'P 1 21 1'
_atom_sites_solution_hydrogens geom
_atom_sites_solution_primary direct
_atom_sites_solution_secondary difmap
_audit_creation_method SHELXL97
_cell_angle_alpha 90
_cell_angle_beta 95.9439(10)
_cell_angle_gamma 90
_cell_formula_units_Z 2
_cell_length_a 6.18550(10)
_cell_length_b 7.55110(10)
_cell_length_c 22.6406(4)
_cell_measurement_reflns_used 3282
_cell_measurement_temperature 160(2)
_cell_measurement_theta_max 30.03
_cell_measurement_theta_min 2.0
_cell_volume 1051.80(3)
_computing_cell_refinement 'DENZO-SMN (Otwinowski & Minor, 1997)'
_computing_data_collection 'COLLECT (Nonius, 2000)'
_computing_data_reduction 'DENZO-SMN and SCALEPACK (Otwinowski & Minor, 1997)'
_computing_molecular_graphics 'ORTEP-3 for Windows (Farrugia, 1997)'
_computing_publication_material 'SHELXL97 and PLATON (Spek, 2003)'
_computing_structure_refinement 'SHELXL97 (Sheldrick, 1997)'
_computing_structure_solution 'SIR92 (Altomare et al., 1994)'
_diffrn_ambient_temperature 160(2)
_diffrn_detector_area_resol_mean 9
_diffrn_measured_fraction_theta_full 0.997
_diffrn_measured_fraction_theta_max 0.997
_diffrn_measurement_device_type 'Nonius KappaCCD area-detector'
_diffrn_measurement_method '\f and \w scans with \k offsets'
_diffrn_radiation_monochromator 'horizontally mounted graphite crystal'
_diffrn_radiation_source 'Nonius FR591 sealed tube generator'
_diffrn_radiation_type MoK\a
_diffrn_radiation_wavelength 0.71073
_diffrn_reflns_av_R_equivalents 0.046
_diffrn_reflns_av_sigmaI/netI 0.038
_diffrn_reflns_limit_h_max 8
_diffrn_reflns_limit_h_min -8
_diffrn_reflns_limit_k_max 10
_diffrn_reflns_limit_k_min -10
_diffrn_reflns_limit_l_max 31
_diffrn_reflns_limit_l_min -31
_diffrn_reflns_number 27570
_diffrn_reflns_theta_full 29.99
_diffrn_reflns_theta_max 29.99
_diffrn_reflns_theta_min 3.25
_diffrn_standards_decay_% 0
_diffrn_standards_number 0
_exptl_absorpt_coefficient_mu 0.084
_exptl_absorpt_correction_type none
_exptl_crystal_colour colourless
_exptl_crystal_density_diffrn 1.255
_exptl_crystal_density_meas ?
_exptl_crystal_density_method 'not measured'
_exptl_crystal_description prism
_exptl_crystal_F_000 428
_exptl_crystal_size_max 0.30
_exptl_crystal_size_mid 0.28
_exptl_crystal_size_min 0.20
_refine_diff_density_max 0.24
_refine_diff_density_min -0.23
_refine_ls_extinction_coef 0.026(5)
_refine_ls_extinction_expression Fc^*^=kFc[1+0.001xFc^2^\l^3^/sin(2\q)]^-1/4^
_refine_ls_extinction_method 'SHELXL97 (Sheldrick, 1997)'
_refine_ls_goodness_of_fit_ref 1.053
_refine_ls_hydrogen_treatment constr
_refine_ls_matrix_type full
_refine_ls_number_parameters 267
_refine_ls_number_reflns 3276
_refine_ls_number_restraints 1
_refine_ls_restrained_S_all 1.052
_refine_ls_R_factor_all 0.057
_refine_ls_R_factor_gt 0.043
_refine_ls_shift/su_max 0.000
_refine_ls_shift/su_mean 0.000
_refine_ls_structure_factor_coef Fsqd
_refine_ls_weighting_details 'calc w = 1/[\s^2^(Fo^2^)+(0.0511P)^2^+0.1624P] where P=(Fo^2^+2Fc^2^)/3'
_refine_ls_weighting_scheme calc
_refine_ls_wR_factor_gt 0.098
_refine_ls_wR_factor_ref 0.108
_reflns_number_gt 2778
_reflns_number_total 3279
_reflns_threshold_expression I>2\s(I)
_cod_data_source_file sk1690.cif
_cod_data_source_block I
_cod_depositor_comments
;
The following automatic conversions were performed:

'_exptl_crystal_density_meas' value 'not measured' was changed to '?'
- the value is perceived as not measured.

Automatic conversion script
Id: cif_fix_values 3008 2015-01-20 13:52:24Z robertas 
;
_cod_original_sg_symbol_H-M 'P 21'
_cod_database_code 2013868
_cod_database_fobs_code 2013868

loop_
_symmetry_equiv_pos_as_xyz
'x, y, z'
'-x, y+1/2, -z'

loop_
_atom_site_label
_atom_site_fract_x
_atom_site_fract_y
_atom_site_fract_z
_atom_site_U_iso_or_equiv
_atom_site_adp_type
_atom_site_calc_flag
_atom_site_refinement_flags
_atom_site_occupancy
_atom_site_disorder_assembly
_atom_site_disorder_group
_atom_site_type_symbol
O20 0.7192(2) 0.7510(2) -0.00274(5) 0.0307(3) Uani d . 1 . . O
O21 1.0737(3) 0.8135(4) 0.00479(7) 0.0704(8) Uani d . 1 . . O
O23 0.7870(2) 0.6753(2) 0.45148(6) 0.0329(3) Uani d . 1 . . O
N17 0.1172(3) 0.2107(3) 0.31234(10) 0.0478(5) Uani d . 1 . . N
N25 0.4838(3) 0.5614(3) 0.47730(7) 0.0359(4) Uani d . 1 . . N
N26 0.6412(3) 0.5634(3) 0.52778(7) 0.0360(4) Uani d . 1 . . N
C1 0.6515(4) 0.8938(3) 0.15431(8) 0.0301(4) Uani d . 1 . . C
H1A 0.5937 1.0041 0.1703 0.036 Uiso calc R 1 . . H
H1B 0.8054 0.8827 0.1709 0.036 Uiso calc R 1 . . H
C2 0.6429(4) 0.9110(3) 0.08648(9) 0.0309(5) Uani d . 1 . . C
H2A 0.4917 0.9342 0.0693 0.037 Uiso calc R 1 . . H
H2B 0.7349 1.0112 0.0761 0.037 Uiso calc R 1 . . H
C3 0.7239(3) 0.7407(3) 0.06163(8) 0.0282(4) Uani d . 1 . . C
H3 0.8758 0.7170 0.0795 0.034 Uiso calc R 1 . . H
C4 0.5786(3) 0.5884(3) 0.07514(8) 0.0276(4) Uani d . 1 . . C
H4A 0.6318 0.4775 0.0584 0.033 Uiso calc R 1 . . H
H4B 0.4288 0.6103 0.0567 0.033 Uiso calc R 1 . . H
C5 0.5783(3) 0.5699(3) 0.14187(8) 0.0245(4) Uani d . 1 . . C
C6 0.6234(3) 0.4153(3) 0.16783(9) 0.0280(4) Uani d . 1 . . C
H6 0.6613 0.3205 0.1433 0.034 Uiso calc R 1 . . H
C7 0.6195(4) 0.3776(3) 0.23258(9) 0.0315(4) Uani d . 1 . . C
H7A 0.7703 0.3589 0.2508 0.038 Uiso calc R 1 . . H
H7B 0.5376 0.2666 0.2372 0.038 Uiso calc R 1 . . H
C8 0.5160(3) 0.5263(2) 0.26557(8) 0.0235(4) Uani d . 1 . . C
H8 0.3546 0.5181 0.2564 0.028 Uiso calc R 1 . . H
C9 0.5900(3) 0.7070(2) 0.24390(8) 0.0238(4) Uani d . 1 . . C
H9 0.7525 0.7072 0.2496 0.029 Uiso calc R 1 . . H
C10 0.5226(3) 0.7345(3) 0.17601(8) 0.0235(4) Uani d . 1 . . C
C11 0.5143(4) 0.8580(3) 0.28173(8) 0.0320(5) Uani d . 1 . . C
H11A 0.5779 0.9706 0.2693 0.038 Uiso calc R 1 . . H
H11B 0.3542 0.8683 0.2747 0.038 Uiso calc R 1 . . H
C12 0.5800(4) 0.8287(3) 0.34791(9) 0.0313(5) Uani d . 1 . . C
H12A 0.5270 0.9292 0.3705 0.038 Uiso calc R 1 . . H
H12B 0.7406 0.8264 0.3553 0.038 Uiso calc R 1 . . H
C13 0.4883(3) 0.6553(3) 0.37047(8) 0.0267(4) Uani d . 1 . . C
C14 0.5717(3) 0.5015(3) 0.33298(8) 0.0234(4) Uani d . 1 . . C
H14 0.7339 0.5055 0.3401 0.028 Uiso calc R 1 . . H
C15 0.5050(3) 0.3158(3) 0.35370(8) 0.0283(4) Uani d . 1 . . C
H15A 0.6114 0.2282 0.3418 0.034 Uiso calc R 1 . . H
H15B 0.5141 0.3155 0.3976 0.034 Uiso calc R 1 . . H
C16 0.2865(3) 0.2584(3) 0.33025(9) 0.0335(4) Uani d . 1 . . C
C18 0.2388(3) 0.6622(3) 0.36805(9) 0.0353(5) Uani d . 1 . . C
H18A 0.1860 0.5549 0.3862 0.053 Uiso calc R 1 . . H
H18B 0.1759 0.6699 0.3266 0.053 Uiso calc R 1 . . H
H18C 0.1958 0.7664 0.3898 0.053 Uiso calc R 1 . . H
C19 0.2774(3) 0.7709(3) 0.16270(9) 0.0330(5) Uani d . 1 . . C
H19A 0.2395 0.7778 0.1196 0.049 Uiso calc R 1 . . H
H19B 0.2415 0.8833 0.1810 0.049 Uiso calc R 1 . . H
H19C 0.1951 0.6748 0.1790 0.049 Uiso calc R 1 . . H
C21 0.9064(3) 0.7815(3) -0.02480(9) 0.0345(5) Uani d . 1 . . C
C22 0.8805(4) 0.7718(4) -0.09128(9) 0.0407(5) Uani d . 1 . . C
H22A 1.0026 0.8325 -0.1069 0.061 Uiso calc R 1 . . H
H22B 0.7440 0.8290 -0.1066 0.061 Uiso calc R 1 . . H
H22C 0.8782 0.6474 -0.1038 0.061 Uiso calc R 1 . . H
C24 0.5763(3) 0.6295(3) 0.43444(8) 0.0267(4) Uani d . 1 . . C
C27 0.8126(3) 0.6313(3) 0.51027(8) 0.0332(5) Uani d . 1 . . C
C28 1.0251(4) 0.6661(5) 0.54410(10) 0.0481(6) Uani d . 1 . . C
H28A 1.0435 0.7939 0.5502 0.072 Uiso calc R 1 . . H
H28B 1.1413 0.6211 0.5219 0.072 Uiso calc R 1 . . H
H28C 1.0316 0.6064 0.5827 0.072 Uiso calc R 1 . . H

loop_
_atom_site_aniso_label
_atom_site_aniso_U_11
_atom_site_aniso_U_22
_atom_site_aniso_U_33
_atom_site_aniso_U_12
_atom_site_aniso_U_13
_atom_site_aniso_U_23
O20 0.0275(6) 0.0442(9) 0.0207(6) 0.0001(7) 0.0042(5) 0.0038(6)
O21 0.0354(9) 0.136(2) 0.0390(9) -0.0266(12) 0.0014(8) 0.0176(12)
O23 0.0337(7) 0.0445(9) 0.0210(6) -0.0036(7) 0.0054(5) 0.0032(6)
N17 0.0453(11) 0.0457(13) 0.0511(12) -0.0086(10) -0.0010(9) 0.0079(10)
N25 0.0407(9) 0.0442(11) 0.0235(8) -0.0028(9) 0.0065(7) 0.0027(8)
N26 0.0426(10) 0.0438(11) 0.0218(8) 0.0005(9) 0.0050(7) 0.0018(8)
C1 0.0438(11) 0.0261(10) 0.0207(9) -0.0053(9) 0.0044(8) 0.0005(8)
C2 0.0416(11) 0.0258(11) 0.0254(10) -0.0067(9) 0.0044(8) 0.0024(8)
C3 0.0283(9) 0.0370(11) 0.0192(8) -0.0017(8) 0.0026(7) 0.0030(8)
C4 0.0342(10) 0.0281(10) 0.0208(8) -0.0002(8) 0.0037(7) -0.0017(8)
C5 0.0261(8) 0.0247(9) 0.0228(8) -0.0025(8) 0.0031(7) -0.0013(8)
C6 0.0363(10) 0.0255(10) 0.0230(9) 0.0024(8) 0.0066(8) -0.0032(7)
C7 0.0465(12) 0.0227(9) 0.0261(9) 0.0077(9) 0.0072(9) 0.0029(8)
C8 0.0290(9) 0.0209(9) 0.0207(8) 0.0023(7) 0.0029(7) 0.0007(7)
C9 0.0294(9) 0.0220(9) 0.0200(8) 0.0001(7) 0.0031(7) 0.0006(7)
C10 0.0280(8) 0.0223(9) 0.0202(8) 0.0004(7) 0.0021(7) 0.0014(7)
C11 0.0519(13) 0.0216(10) 0.0228(9) 0.0049(9) 0.0057(9) 0.0014(8)
C12 0.0506(12) 0.0227(10) 0.0211(9) 0.0008(9) 0.0051(8) -0.0008(8)
C13 0.0330(10) 0.0262(10) 0.0211(8) 0.0025(8) 0.0040(7) 0.0004(8)
C14 0.0265(8) 0.0231(9) 0.0207(8) 0.0007(7) 0.0035(7) 0.0011(7)
C15 0.0363(10) 0.0241(10) 0.0244(9) 0.0008(8) 0.0026(8) 0.0023(8)
C16 0.0412(11) 0.0289(11) 0.0308(10) -0.0020(10) 0.0055(9) 0.0048(9)
C18 0.0339(10) 0.0397(12) 0.0328(10) 0.0096(10) 0.0056(8) -0.0006(10)
C19 0.0291(9) 0.0414(12) 0.0283(9) 0.0048(9) 0.0022(7) 0.0010(9)
C21 0.0299(10) 0.0438(13) 0.0307(10) -0.0004(9) 0.0068(8) 0.0077(10)
C22 0.0375(10) 0.0571(15) 0.0285(9) 0.0090(11) 0.0084(8) 0.0068(11)
C24 0.0306(9) 0.0251(10) 0.0249(9) 0.0014(8) 0.0055(8) -0.0008(8)
C27 0.0389(11) 0.0409(13) 0.0203(9) 0.0031(10) 0.0058(8) 0.0003(9)
C28 0.0412(12) 0.0739(19) 0.0287(10) -0.0024(13) 0.0010(9) 0.0014(12)

loop_
_atom_type_symbol
_atom_type_description
_atom_type_scat_dispersion_real
_atom_type_scat_dispersion_imag
_atom_type_scat_source
C C 0.0033 0.0000 'International Tables Vol C Tables 4.2.6.8 and 6.1.1.4'
H H 0.0000 0.0000 'International Tables Vol C Tables 4.2.6.8 and 6.1.1.4'
N N 0.0061 0.0000 'International Tables Vol C Tables 4.2.6.8 and 6.1.1.4'
O O 0.0106 0.0000 'International Tables Vol C Tables 4.2.6.8 and 6.1.1.4'

loop_
_geom_angle_atom_site_label_1
_geom_angle_atom_site_label_2
_geom_angle_atom_site_label_3
_geom_angle
C21 O20 C3 117.23(14)
C24 O23 C27 102.98(15)
C24 N25 N26 106.34(18)
C27 N26 N25 106.02(16)
C2 C1 C10 114.58(16)
C2 C1 H1A 108.6
C10 C1 H1A 108.6
C2 C1 H1B 108.6
C10 C1 H1B 108.6
H1A C1 H1B 107.6
C3 C2 C1 108.80(16)
C3 C2 H2A 109.9
C1 C2 H2A 109.9
C3 C2 H2B 109.9
C1 C2 H2B 109.9
H2A C2 H2B 108.3
O20 C3 C2 110.76(16)
O20 C3 C4 107.02(15)
C2 C3 C4 110.20(15)
O20 C3 H3 109.6
C2 C3 H3 109.6
C4 C3 H3 109.6
C3 C4 C5 109.51(15)
C3 C4 H4A 109.8
C5 C4 H4A 109.8
C3 C4 H4B 109.8
C5 C4 H4B 109.8
H4A C4 H4B 108.2
C6 C5 C4 120.10(18)
C6 C5 C10 122.89(16)
C4 C5 C10 117.00(16)
C5 C6 C7 125.40(18)
C5 C6 H6 117.3
C7 C6 H6 117.3
C6 C7 C8 112.92(16)
C6 C7 H7A 109.0
C8 C7 H7A 109.0
C6 C7 H7B 109.0
C8 C7 H7B 109.0
H7A C7 H7B 107.8
C7 C8 C9 110.09(15)
C7 C8 C14 109.47(15)
C9 C8 C14 112.40(15)
C7 C8 H8 108.3
C9 C8 H8 108.3
C14 C8 H8 108.3
C11 C9 C8 111.41(14)
C11 C9 C10 112.70(15)
C8 C9 C10 111.95(15)
C11 C9 H9 106.8
C8 C9 H9 106.8
C10 C9 H9 106.8
C5 C10 C19 108.47(16)
C5 C10 C1 108.76(15)
C19 C10 C1 109.13(17)
C5 C10 C9 109.85(15)
C19 C10 C9 111.88(15)
C1 C10 C9 108.70(14)
C12 C11 C9 112.10(16)
C12 C11 H11A 109.2
C9 C11 H11A 109.2
C12 C11 H11B 109.2
C9 C11 H11B 109.2
H11A C11 H11B 107.9
C11 C12 C13 112.31(17)
C11 C12 H12A 109.1
C13 C12 H12A 109.1
C11 C12 H12B 109.1
C13 C12 H12B 109.1
H12A C12 H12B 107.9
C24 C13 C12 108.73(16)
C24 C13 C18 107.43(15)
C12 C13 C18 111.25(17)
C24 C13 C14 108.70(16)
C12 C13 C14 107.48(14)
C18 C13 C14 113.16(17)
C8 C14 C15 111.79(15)
C8 C14 C13 113.35(15)
C15 C14 C13 113.37(15)
C8 C14 H14 105.8
C15 C14 H14 105.8
C13 C14 H14 105.8
C16 C15 C14 115.01(17)
C16 C15 H15A 108.5
C14 C15 H15A 108.5
C16 C15 H15B 108.5
C14 C15 H15B 108.5
H15A C15 H15B 107.5
N17 C16 C15 178.8(3)
C13 C18 H18A 109.5
C13 C18 H18B 109.5
H18A C18 H18B 109.5
C13 C18 H18C 109.5
H18A C18 H18C 109.5
H18B C18 H18C 109.5
C10 C19 H19A 109.5
C10 C19 H19B 109.5
H19A C19 H19B 109.5
C10 C19 H19C 109.5
H19A C19 H19C 109.5
H19B C19 H19C 109.5
O21 C21 O20 124.16(19)
O21 C21 C22 124.59(18)
O20 C21 C22 111.25(17)
C21 C22 H22A 109.5
C21 C22 H22B 109.5
H22A C22 H22B 109.5
C21 C22 H22C 109.5
H22A C22 H22C 109.5
H22B C22 H22C 109.5
N25 C24 O23 112.04(17)
N25 C24 C13 129.32(18)
O23 C24 C13 118.57(16)
N26 C27 O23 112.61(18)
N26 C27 C28 129.35(19)
O23 C27 C28 118.04(18)
C27 C28 H28A 109.5
C27 C28 H28B 109.5
H28A C28 H28B 109.5
C27 C28 H28C 109.5
H28A C28 H28C 109.5
H28B C28 H28C 109.5

loop_
_geom_bond_atom_site_label_1
_geom_bond_atom_site_label_2
_geom_bond_site_symmetry_2
_geom_bond_distance
_geom_bond_publ_flag
O20 C21 . 1.328(2) ?
O20 C3 . 1.457(2) ?
O21 C21 . 1.198(3) ?
O23 C24 . 1.365(2) ?
O23 C27 . 1.365(2) ?
N17 C16 . 1.142(3) ?
N25 C24 . 1.284(3) ?
N25 N26 . 1.423(2) ?
N26 C27 . 1.277(3) ?
C1 C2 . 1.536(3) ?
C1 C10 . 1.551(3) ?
C1 H1A . 0.9900 ?
C1 H1B . 0.9900 ?
C2 C3 . 1.510(3) ?
C2 H2A . 0.9900 ?
C2 H2B . 0.9900 ?
C3 C4 . 1.510(3) ?
C3 H3 . 1.0000 ?
C4 C5 . 1.517(2) ?
C4 H4A . 0.9900 ?
C4 H4B . 0.9900 ?
C5 C6 . 1.324(3) ?
C5 C10 . 1.522(3) ?
C6 C7 . 1.496(3) ?
C6 H6 . 0.9500 ?
C7 C8 . 1.526(3) ?
C7 H7A . 0.9900 ?
C7 H7B . 0.9900 ?
C8 C9 . 1.536(3) ?
C8 C14 . 1.541(2) ?
C8 H8 . 1.0000 ?
C9 C11 . 1.528(3) ?
C9 C10 . 1.564(2) ?
C9 H9 . 1.0000 ?
C10 C19 . 1.540(3) ?
C11 C12 . 1.527(3) ?
C11 H11A . 0.9900 ?
C11 H11B . 0.9900 ?
C12 C13 . 1.535(3) ?
C12 H12A . 0.9900 ?
C12 H12B . 0.9900 ?
C13 C24 . 1.506(3) ?
C13 C18 . 1.539(3) ?
C13 C14 . 1.557(3) ?
C14 C15 . 1.548(3) ?
C14 H14 . 1.0000 ?
C15 C16 . 1.465(3) ?
C15 H15A . 0.9900 ?
C15 H15B . 0.9900 ?
C18 H18A . 0.9800 ?
C18 H18B . 0.9800 ?
C18 H18C . 0.9800 ?
C19 H19A . 0.9800 ?
C19 H19B . 0.9800 ?
C19 H19C . 0.9800 ?
C21 C22 . 1.499(3) ?
C22 H22A . 0.9800 ?
C22 H22B . 0.9800 ?
C22 H22C . 0.9800 ?
C27 C28 . 1.475(3) ?
C28 H28A . 0.9800 ?
C28 H28B . 0.9800 ?
C28 H28C . 0.9800 ?

loop_
_geom_hbond_atom_site_label_D
_geom_hbond_atom_site_label_H
_geom_hbond_atom_site_label_A
_geom_hbond_site_symmetry_A
_geom_hbond_distance_DH
_geom_hbond_distance_HA
_geom_hbond_distance_DA
_geom_hbond_angle_DHA
_geom_hbond_publ_flag
C15 H15B N25 . 0.99 2.61 3.371(3) 134 yes
C28 H28B N25 1_655 0.98 2.48 3.443(3) 167 yes

loop_
_geom_torsion_atom_site_label_1
_geom_torsion_atom_site_label_2
_geom_torsion_atom_site_label_3
_geom_torsion_atom_site_label_4
_geom_torsion
C24 N25 N26 C27 -0.4(2)
C10 C1 C2 C3 -56.5(2)
C21 O20 C3 C2 101.5(2)
C21 O20 C3 C4 -138.30(19)
C1 C2 C3 O20 -179.83(15)
C1 C2 C3 C4 61.9(2)
O20 C3 C4 C5 179.51(15)
C2 C3 C4 C5 -60.0(2)
C3 C4 C5 C6 -127.1(2)
C3 C4 C5 C10 53.5(2)
C4 C5 C6 C7 -177.30(19)
C10 C5 C6 C7 2.1(3)
C5 C6 C7 C8 11.0(3)
C6 C7 C8 C9 -41.1(2)
C6 C7 C8 C14 -165.15(16)
C7 C8 C9 C11 -172.30(17)
C14 C8 C9 C11 -50.0(2)
C7 C8 C9 C10 60.47(19)
C14 C8 C9 C10 -177.21(15)
C6 C5 C10 C19 -106.8(2)
C4 C5 C10 C19 72.6(2)
C6 C5 C10 C1 134.63(19)
C4 C5 C10 C1 -46.0(2)
C6 C5 C10 C9 15.8(3)
C4 C5 C10 C9 -164.82(15)
C2 C1 C10 C5 47.1(2)
C2 C1 C10 C19 -71.1(2)
C2 C1 C10 C9 166.66(17)
C11 C9 C10 C5 -173.11(16)
C8 C9 C10 C5 -46.59(19)
C11 C9 C10 C19 -52.6(2)
C8 C9 C10 C19 73.9(2)
C11 C9 C10 C1 68.0(2)
C8 C9 C10 C1 -165.48(16)
C8 C9 C11 C12 52.8(2)
C10 C9 C11 C12 179.64(16)
C9 C11 C12 C13 -58.5(2)
C11 C12 C13 C24 175.21(17)
C11 C12 C13 C18 -66.7(2)
C11 C12 C13 C14 57.7(2)
C7 C8 C14 C15 -54.9(2)
C9 C8 C14 C15 -177.56(15)
C7 C8 C14 C13 175.47(16)
C9 C8 C14 C13 52.8(2)
C24 C13 C14 C8 -172.70(15)
C12 C13 C14 C8 -55.2(2)
C18 C13 C14 C8 68.0(2)
C24 C13 C14 C15 58.5(2)
C12 C13 C14 C15 175.98(16)
C18 C13 C14 C15 -60.8(2)
C8 C14 C15 C16 -46.2(2)
C13 C14 C15 C16 83.5(2)
C3 O20 C21 O21 -5.7(4)
C3 O20 C21 C22 174.7(2)
N26 N25 C24 O23 1.1(2)
N26 N25 C24 C13 178.0(2)
C27 O23 C24 N25 -1.3(2)
C27 O23 C24 C13 -178.57(18)
C12 C13 C24 N25 144.7(2)
C18 C13 C24 N25 24.2(3)
C14 C13 C24 N25 -98.5(2)
C12 C13 C24 O23 -38.5(2)
C18 C13 C24 O23 -159.03(18)
C14 C13 C24 O23 78.2(2)
N25 N26 C27 O23 -0.5(3)
N25 N26 C27 C28 179.7(3)
C24 O23 C27 N26 1.1(2)
C24 O23 C27 C28 -179.1(2)

loop_
_cod_related_entry_id
_cod_related_entry_database
_cod_related_entry_code
1 ChemSpider 343912
